data_7053910
loop_
_publ_author_name
'Tanaka, Koichi'
'Kikumoto, Yuki'
'Hota, Naoki'
'Takahashi, Hiroki'

_publ_section_title
;
 Homochiral coordination polymers with nanotubular channels for
 enantioselective sorption of chiral guest molecules
;
_journal_issue 3
_journal_name_full 'New Journal of Chemistry'
_journal_page_first 880
_journal_paper_doi 10.1039/c3nj01058a
_journal_volume 38
_journal_year 2014
_chemical_formula_moiety 'C39 H31 Cu N3 O6), (C1.50 H3.50 N0.50 O0.50), 0.5(H2 O) '
_chemical_formula_sum 'C40.5 H35.5 Cu N3.5 O7'
_chemical_formula_weight 746.76
_chemical_name_systematic
; 
 ? 
;
_space_group_IT_number 20
_symmetry_cell_setting orthorhombic
_symmetry_space_group_name_Hall 'C 2c 2'
_symmetry_space_group_name_H-M 'C 2 2 21'
_atom_sites_solution_hydrogens geom
_atom_sites_solution_primary direct
_atom_sites_solution_secondary difmap
_audit_creation_method SHELXL-97
_cell_angle_alpha 90.00
_cell_angle_beta 90.00
_cell_angle_gamma 90.00
_cell_formula_units_Z 8
_cell_length_a 22.934(4)
_cell_length_b 30.885(5)
_cell_length_c 10.5055(18)
_cell_measurement_reflns_used 11291
_cell_measurement_temperature 100(2)
_cell_measurement_theta_max 27.5
_cell_measurement_theta_min 3.2
_cell_volume 7441(2)
_computing_cell_refinement
;
CrystalClear-SM Expert 2.0 r4 (Rigaku, 2009)
;
_computing_data_collection
;
CrystalClear-SM Expert 2.0 r4 (Rigaku, 2009)
;
_computing_data_reduction
;
CrystalClear-SM Expert 2.0 r4 (Rigaku, 2009)
;
_computing_structure_refinement 'SHELXL-97 (Sheldrick, 1997)'
_computing_structure_solution 'SHELXS-97 (Sheldrick, 1990)'
_diffrn_ambient_temperature 100(2)
_diffrn_measured_fraction_theta_full 0.996
_diffrn_measured_fraction_theta_max 0.996
_diffrn_measurement_device_type 'RAPID-F IP'
_diffrn_measurement_method 'profile data from \w-scans'
_diffrn_radiation_monochromator graphite
_diffrn_radiation_source 'fine-focus sealed tube'
_diffrn_radiation_type MoK\a
_diffrn_radiation_wavelength 0.71075
_diffrn_reflns_av_R_equivalents 0.0435
_diffrn_reflns_av_sigmaI/netI 0.0530
_diffrn_reflns_limit_h_max 29
_diffrn_reflns_limit_h_min -29
_diffrn_reflns_limit_k_max 40
_diffrn_reflns_limit_k_min -34
_diffrn_reflns_limit_l_max 13
_diffrn_reflns_limit_l_min -13
_diffrn_reflns_number 30654
_diffrn_reflns_theta_full 27.48
_diffrn_reflns_theta_max 27.48
_diffrn_reflns_theta_min 3.18
_exptl_absorpt_coefficient_mu 0.641
_exptl_absorpt_correction_T_max 0.9686
_exptl_absorpt_correction_T_min 0.8825
_exptl_absorpt_correction_type numerical
_exptl_absorpt_process_details 'NUMBAS; Rigaku, 2005'
_exptl_crystal_colour blue
_exptl_crystal_density_diffrn 1.333
_exptl_crystal_density_method 'not measured'
_exptl_crystal_description prism
_exptl_crystal_F_000 3104
_exptl_crystal_size_max 0.21
_exptl_crystal_size_mid 0.19
_exptl_crystal_size_min 0.15
_refine_diff_density_max 1.012
_refine_diff_density_min -0.484
_refine_diff_density_rms 0.086
_refine_ls_abs_structure_details 'Flack H D (1983), Acta Cryst. A39, 876-881'
_refine_ls_abs_structure_Flack 0.028(15)
_refine_ls_extinction_method none
_refine_ls_goodness_of_fit_ref 1.110
_refine_ls_hydrogen_treatment mixed
_refine_ls_matrix_type full
_refine_ls_number_parameters 503
_refine_ls_number_reflns 8488
_refine_ls_number_restraints 33
_refine_ls_restrained_S_all 1.124
_refine_ls_R_factor_all 0.0587
_refine_ls_R_factor_gt 0.0535
_refine_ls_shift/su_max 0.010
_refine_ls_shift/su_mean 0.001
_refine_ls_structure_factor_coef Fsqd
_refine_ls_weighting_details 'calc w=1/[\s^2^(Fo^2^)+(0.0838P)^2^+6.1466P] where P=(Fo^2^+2Fc^2^)/3'
_refine_ls_weighting_scheme calc
_refine_ls_wR_factor_gt 0.1495
_refine_ls_wR_factor_ref 0.1539
_reflns_number_gt 7765
_reflns_number_total 8488
_reflns_threshold_expression >2\s(I)
_cod_data_source_file c3nj01058a.txt
_cod_data_source_block (R)-MOF-4b
_cod_original_formula_sum 'C40.50 H35.50 Cu N3.50 O7'
_cod_database_code 7053910

loop_
_symmetry_equiv_pos_as_xyz
'x, y, z'
'-x, -y, z+1/2'
'x, -y, -z'
'-x, y, -z+1/2'
'x+1/2, y+1/2, z'
'-x+1/2, -y+1/2, z+1/2'
'x+1/2, -y+1/2, -z'
'-x+1/2, y+1/2, -z+1/2'

loop_
_atom_site_label
_atom_site_type_symbol
_atom_site_fract_x
_atom_site_fract_y
_atom_site_fract_z
_atom_site_U_iso_or_equiv
_atom_site_adp_type
_atom_site_occupancy
_atom_site_symmetry_multiplicity
_atom_site_calc_flag
_atom_site_refinement_flags
_atom_site_disorder_assembly
_atom_site_disorder_group
C1 C 0.23140(10) 0.14655(8) -0.0805(2) 0.0162(5) Uani 1 1 d . . .
C2 C 0.18475(11) 0.14187(8) 0.0011(2) 0.0174(5) Uani 1 1 d . . .
C3 C 0.14057(10) 0.17444(8) 0.0110(2) 0.0178(5) Uani 1 1 d . . .
C4 C 0.14640(10) 0.21103(8) -0.0622(2) 0.0177(5) Uani 1 1 d . . .
H32 H 0.1179 0.2332 -0.0549 0.021 Uiso 1 1 calc R . .
C5 C 0.19335(10) 0.21683(8) -0.1481(2) 0.0182(5) Uani 1 1 d . . .
C6 C 0.19845(11) 0.25468(8) -0.2231(2) 0.0211(6) Uani 1 1 d . . .
H33 H 0.1705 0.2771 -0.2138 0.025 Uiso 1 1 calc R . .
C7 C 0.24304(12) 0.25961(9) -0.3090(3) 0.0271(7) Uani 1 1 d . . .
H34 H 0.2464 0.2854 -0.3578 0.033 Uiso 1 1 calc R . .
C8 C 0.28405(11) 0.22554(9) -0.3238(3) 0.0242(6) Uani 1 1 d . . .
H35 H 0.3143 0.2283 -0.3850 0.029 Uiso 1 1 calc R . .
C9 C 0.28075(10) 0.18916(8) -0.2520(3) 0.0213(5) Uani 1 1 d . . .
H36 H 0.3090 0.1670 -0.2630 0.026 Uiso 1 1 calc R . .
C10 C 0.23546(10) 0.18366(8) -0.1598(2) 0.0166(5) Uani 1 1 d . . .
C11 C 0.27634(10) 0.11128(8) -0.0861(2) 0.0167(5) Uani 1 1 d . . .
C12 C 0.32567(10) 0.11399(8) -0.0134(2) 0.0152(5) Uani 1 1 d . . .
C13 C 0.36761(10) 0.08005(8) -0.0115(2) 0.0162(5) Uani 1 1 d . . .
C14 C 0.35925(10) 0.04472(8) -0.0885(2) 0.0168(5) Uani 1 1 d . . .
H37 H 0.3876 0.0223 -0.0899 0.020 Uiso 1 1 calc R . .
C15 C 0.30876(11) 0.04116(8) -0.1663(2) 0.0179(5) Uani 1 1 d . . .
C16 C 0.29952(10) 0.00368(7) -0.2460(3) 0.0203(5) Uani 1 1 d . . .
H38 H 0.3276 -0.0190 -0.2471 0.024 Uiso 1 1 calc R . .
C17 C 0.25088(12) 0.00065(9) -0.3193(3) 0.0250(6) Uani 1 1 d . . .
H39 H 0.2461 -0.0235 -0.3742 0.030 Uiso 1 1 calc R . .
C18 C 0.20738(11) 0.03299(9) -0.3149(2) 0.0232(6) Uani 1 1 d . . .
H40 H 0.1728 0.0298 -0.3638 0.028 Uiso 1 1 calc R . .
C19 C 0.21500(10) 0.06938(8) -0.2395(3) 0.0210(5) Uani 1 1 d . . .
H41 H 0.1858 0.0912 -0.2380 0.025 Uiso 1 1 calc R . .
C20 C 0.26643(10) 0.07448(8) -0.1639(2) 0.0167(5) Uani 1 1 d . . .
C21 C 0.08746(11) 0.16897(9) 0.0936(2) 0.0199(6) Uani 1 1 d . . .
C22 C 0.19784(15) 0.10857(12) 0.2023(3) 0.0413(9) Uani 1 1 d . . .
H42 H 0.2386 0.1179 0.2079 0.062 Uiso 1 1 calc R . .
H43 H 0.1933 0.0806 0.2453 0.062 Uiso 1 1 calc R . .
H44 H 0.1727 0.1301 0.2433 0.062 Uiso 1 1 calc R . .
C23 C 0.41941(10) 0.07859(8) 0.0773(2) 0.0169(5) Uani 1 1 d . . .
C24 C 0.36738(11) 0.18347(9) 0.0149(3) 0.0232(6) Uani 1 1 d . . .
H45 H 0.4018 0.1711 -0.0268 0.035 Uiso 1 1 calc R . .
H46 H 0.3798 0.2029 0.0835 0.035 Uiso 1 1 calc R . .
H47 H 0.3444 0.1998 -0.0475 0.035 Uiso 1 1 calc R . .
C28 C -0.06007(13) 0.15450(10) 0.0402(3) 0.0342(8) Uani 1 1 d . . .
H51 H -0.0253 0.1378 0.0398 0.041 Uiso 1 1 calc R . .
C29 C -0.10473(16) 0.14292(13) -0.0417(4) 0.0476(9) Uani 1 1 d . . .
H52 H -0.1005 0.1191 -0.0983 0.057 Uiso 1 1 calc R . .
C30 C -0.15572(14) 0.16688(12) -0.0389(3) 0.0397(9) Uani 1 1 d . . .
H53 H -0.1872 0.1595 -0.0935 0.048 Uiso 1 1 calc R . .
C31 C -0.16057(13) 0.20092(11) 0.0419(3) 0.0346(8) Uani 1 1 d . . .
H54 H -0.1952 0.2177 0.0447 0.041 Uiso 1 1 calc R . .
C32 C -0.11383(12) 0.21057(10) 0.1204(3) 0.0282(7) Uani 1 1 d . . .
H55 H -0.1174 0.2343 0.1774 0.034 Uiso 1 1 calc R . .
C25 C 0.04221(12) 0.29901(9) 0.1924(3) 0.0238(6) Uani 1 1 d . . .
H48 H 0.0726 0.2835 0.1511 0.029 Uiso 1 1 calc R . .
C26 C 0.04398(14) 0.34425(9) 0.1898(3) 0.0298(7) Uani 1 1 d . . .
H49 H 0.0748 0.3589 0.1474 0.036 Uiso 1 1 calc R . .
C27 C 0.0000 0.36746(12) 0.2500 0.0305(9) Uani 1 2 d S . .
H50 H 0.0000 0.3982 0.2500 0.037 Uiso 1 2 calc SR . .
C33 C 0.50235(13) 0.20653(8) 0.1417(2) 0.0230(5) Uani 1 1 d . . .
H56 H 0.5044 0.1909 0.0639 0.028 Uiso 1 1 calc R . .
C34 C 0.50187(14) 0.25177(8) 0.1366(3) 0.0289(6) Uani 1 1 d . . .
H57 H 0.5028 0.2667 0.0575 0.035 Uiso 1 1 calc R . .
C35 C 0.5000 0.27392(11) 0.2500 0.0304(9) Uani 1 2 d S . .
H58 H 0.5000 0.3047 0.2500 0.036 Uiso 1 2 calc SR . .
C36 C 0.61730(11) 0.12420(9) 0.1441(3) 0.0235(6) Uani 1 1 d . . .
H59 H 0.6192 0.1456 0.2089 0.028 Uiso 1 1 calc R . .
C37 C 0.66605(12) 0.11736(10) 0.0670(3) 0.0270(7) Uani 1 1 d . . .
H60 H 0.7001 0.1345 0.0775 0.032 Uiso 1 1 calc R . .
C38 C 0.66408(12) 0.08558(10) -0.0243(3) 0.0267(7) Uani 1 1 d . . .
H61 H 0.6971 0.0800 -0.0764 0.032 Uiso 1 1 calc R . .
C39 C 0.61330(12) 0.06183(9) -0.0393(3) 0.0272(7) Uani 1 1 d . . .
H62 H 0.6107 0.0400 -0.1027 0.033 Uiso 1 1 calc R . .
C40 C 0.56624(12) 0.07063(9) 0.0401(3) 0.0234(6) Uani 1 1 d . . .
H63 H 0.5315 0.0541 0.0307 0.028 Uiso 1 1 calc R . .
O1 O 0.18152(8) 0.10422(6) 0.07079(18) 0.0230(4) Uani 1 1 d . . .
O2 O 0.06111(7) 0.20448(6) 0.12033(17) 0.0210(4) Uani 1 1 d . . .
O3 O 0.07151(9) 0.13284(6) 0.1306(2) 0.0319(5) Uani 1 1 d . . .
O4 O 0.33241(8) 0.14923(6) 0.06694(17) 0.0195(4) Uani 1 1 d . . .
O5 O 0.44515(7) 0.11438(6) 0.10581(16) 0.0168(4) Uani 1 1 d . . .
O6 O 0.43473(8) 0.04286(6) 0.12045(19) 0.0248(4) Uani 1 1 d . . .
O7 O 0.5000 0.02209(10) -0.2500 0.0494(9) Uani 1 2 d S . .
H31 H 0.4778(14) 0.0117(11) -0.212(3) 0.038(11) Uiso 1 1 d . . .
N2 N -0.06375(10) 0.18811(7) 0.1199(2) 0.0219(5) Uani 1 1 d . . .
N1 N 0.0000 0.27644(9) 0.2500 0.0204(6) Uani 1 2 d S . .
N3 N 0.5000 0.18430(9) 0.2500 0.0185(6) Uani 1 2 d S . .
N4 N 0.56817(9) 0.10163(7) 0.12972(19) 0.0175(5) Uani 1 1 d . . .
Cu1 Cu 0.0000 0.200874(13) 0.2500 0.01736(9) Uani 1 2 d S . .
Cu2 Cu 0.5000 0.111438(12) 0.2500 0.01469(8) Uani 1 2 d S . .
C42 C 0.0820(4) 0.0478(4) 0.1720(9) 0.112(5) Uani 0.50 1 d PDU A -1
H67 H 0.1162 0.0437 0.2215 0.135 Uiso 0.50 1 calc PR A -1
N5 N 0.0825(4) 0.0411(3) 0.0422(10) 0.146(5) Uani 0.50 1 d PDU A -1
C43 C 0.0424(5) 0.0607(5) -0.0484(10) 0.234(9) Uani 0.50 1 d PDU A -1
H64 H 0.0501 0.0493 -0.1338 0.351 Uiso 0.50 1 calc PR A -1
H65 H 0.0478 0.0922 -0.0485 0.351 Uiso 0.50 1 calc PR A -1
H66 H 0.0022 0.0539 -0.0239 0.351 Uiso 0.50 1 calc PR A -1
C44 C 0.1258(5) 0.0148(5) -0.0208(15) 0.198(8) Uani 0.50 1 d PDU A -1
H68 H 0.1557 0.0335 -0.0584 0.298 Uiso 0.50 1 calc PR A -1
H69 H 0.1071 -0.0023 -0.0881 0.298 Uiso 0.50 1 calc PR A -1
H70 H 0.1439 -0.0047 0.0411 0.298 Uiso 0.50 1 calc PR A -1
O11 O 0.0345(6) 0.0596(3) 0.2234(10) 0.336(12) Uani 0.50 1 d PD A -1

loop_
_atom_site_aniso_label
_atom_site_aniso_U_11
_atom_site_aniso_U_22
_atom_site_aniso_U_33
_atom_site_aniso_U_23
_atom_site_aniso_U_13
_atom_site_aniso_U_12
C1 0.0122(10) 0.0182(10) 0.0181(11) -0.0044(10) -0.0028(9) 0.0025(9)
C2 0.0202(11) 0.0180(10) 0.0141(11) 0.0011(9) -0.0025(9) 0.0014(9)
C3 0.0125(10) 0.0239(12) 0.0171(11) -0.0015(10) 0.0013(9) 0.0036(10)
C4 0.0141(10) 0.0195(11) 0.0194(12) -0.0028(10) -0.0011(9) 0.0043(9)
C5 0.0149(10) 0.0217(11) 0.0180(12) -0.0008(10) -0.0029(9) 0.0015(9)
C6 0.0220(11) 0.0196(11) 0.0217(14) -0.0001(10) 0.0009(10) 0.0024(9)
C7 0.0232(12) 0.0270(13) 0.0312(14) 0.0077(12) -0.0001(12) -0.0022(11)
C8 0.0172(11) 0.0304(13) 0.0251(13) 0.0046(12) 0.0020(10) 0.0002(11)
C9 0.0154(9) 0.0288(11) 0.0197(11) 0.0043(13) 0.0017(12) 0.0011(9)
C10 0.0125(10) 0.0220(11) 0.0154(11) 0.0001(10) -0.0015(9) -0.0008(9)
C11 0.0130(10) 0.0204(11) 0.0165(11) 0.0014(10) 0.0015(9) 0.0034(9)
C12 0.0149(10) 0.0148(10) 0.0158(11) -0.0013(9) 0.0002(9) 0.0022(9)
C13 0.0170(10) 0.0163(10) 0.0154(11) 0.0026(9) 0.0015(9) 0.0016(9)
C14 0.0153(10) 0.0164(10) 0.0188(11) 0.0025(10) 0.0023(9) 0.0009(9)
C15 0.0183(11) 0.0189(11) 0.0165(11) 0.0015(10) 0.0002(9) 0.0005(9)
C16 0.0232(10) 0.0175(10) 0.0203(11) -0.0009(12) -0.0029(12) 0.0013(9)
C17 0.0301(14) 0.0241(12) 0.0209(13) -0.0041(11) -0.0013(11) -0.0047(11)
C18 0.0197(12) 0.0308(13) 0.0190(13) -0.0025(11) -0.0077(10) -0.0038(11)
C19 0.0174(10) 0.0238(11) 0.0220(12) -0.0005(12) 0.0002(11) 0.0013(9)
C20 0.0136(10) 0.0217(11) 0.0149(11) 0.0011(10) 0.0016(9) 0.0001(9)
C21 0.0170(10) 0.0262(12) 0.0163(12) 0.0006(10) 0.0018(10) 0.0040(10)
C22 0.0394(17) 0.055(2) 0.0292(15) 0.0109(15) -0.0017(14) 0.0065(16)
C23 0.0153(10) 0.0166(10) 0.0189(11) 0.0062(10) 0.0012(9) 0.0004(9)
C24 0.0202(11) 0.0199(11) 0.0296(14) -0.0045(11) -0.0061(11) 0.0000(10)
C28 0.0282(14) 0.0354(15) 0.0390(17) -0.0132(14) -0.0052(13) 0.0014(12)
C29 0.0477(19) 0.0517(19) 0.0435(19) -0.0202(17) -0.0130(16) 0.0038(17)
C30 0.0319(15) 0.0529(19) 0.0342(17) -0.0052(16) -0.0138(14) -0.0021(15)
C31 0.0255(13) 0.0446(17) 0.0335(16) 0.0081(14) -0.0060(13) 0.0039(13)
C32 0.0245(12) 0.0294(13) 0.0305(14) 0.0013(13) 0.0000(11) 0.0012(11)
C25 0.0219(12) 0.0222(12) 0.0275(13) 0.0037(11) 0.0001(11) 0.0016(10)
C26 0.0343(15) 0.0225(13) 0.0327(15) 0.0054(12) 0.0016(13) -0.0045(12)
C27 0.044(2) 0.0195(15) 0.0280(18) 0.000 -0.005(2) 0.000
C33 0.0232(11) 0.0268(11) 0.0190(11) 0.0013(10) 0.0012(12) -0.0040(13)
C34 0.0214(11) 0.0285(12) 0.0368(14) 0.0122(11) -0.0026(14) -0.0059(13)
C35 0.0294(17) 0.0131(14) 0.049(2) 0.000 0.001(2) 0.000
C36 0.0191(12) 0.0307(13) 0.0209(13) 0.0012(11) 0.0027(10) -0.0044(10)
C37 0.0169(11) 0.0372(15) 0.0269(14) -0.0011(13) 0.0043(11) -0.0024(11)
C38 0.0188(11) 0.0368(15) 0.0244(13) 0.0060(12) 0.0062(11) 0.0041(11)
C39 0.0292(13) 0.0272(13) 0.0251(13) -0.0031(12) 0.0069(11) 0.0039(12)
C40 0.0200(12) 0.0234(12) 0.0268(13) -0.0021(11) 0.0016(11) 0.0021(10)
O1 0.0222(8) 0.0209(9) 0.0257(9) 0.0084(8) 0.0050(8) 0.0049(7)
O2 0.0174(8) 0.0266(9) 0.0191(8) 0.0016(8) 0.0040(7) 0.0056(7)
O3 0.0270(10) 0.0228(9) 0.0458(12) 0.0069(9) 0.0121(9) 0.0020(8)
O4 0.0183(8) 0.0189(8) 0.0213(9) -0.0038(7) -0.0009(7) 0.0013(7)
O5 0.0124(7) 0.0174(7) 0.0205(9) -0.0015(7) -0.0019(7) -0.0015(6)
O6 0.0222(8) 0.0190(8) 0.0333(10) 0.0023(8) -0.0128(8) -0.0011(7)
O7 0.0477(16) 0.0257(13) 0.075(2) 0.000 0.0412(19) 0.000
N2 0.0198(10) 0.0274(11) 0.0184(10) 0.0021(9) -0.0010(9) 0.0010(9)
N1 0.0219(13) 0.0200(12) 0.0193(13) 0.000 0.0031(15) 0.000
N3 0.0194(12) 0.0164(12) 0.0198(13) 0.000 0.0025(15) 0.000
N4 0.0141(9) 0.0219(10) 0.0166(10) -0.0016(9) 0.0003(8) 0.0038(8)
Cu1 0.01366(16) 0.02151(18) 0.01691(18) 0.000 0.00163(19) 0.000
Cu2 0.01175(16) 0.01646(16) 0.01586(18) 0.000 -0.00055(18) 0.000
C42 0.059(6) 0.114(9) 0.163(10) 0.020(8) 0.020(7) 0.024(6)
N5 0.101(7) 0.106(7) 0.231(11) 0.005(8) -0.021(8) -0.059(6)
C43 0.302(16) 0.153(12) 0.246(15) -0.060(12) 0.006(13) -0.054(12)
C44 0.223(13) 0.198(14) 0.174(12) -0.026(11) 0.042(12) -0.112(10)
O11 0.69(3) 0.120(6) 0.194(14) -0.023(9) 0.05(2) -0.218(11)

loop_
_atom_type_symbol
_atom_type_description
_atom_type_scat_dispersion_real
_atom_type_scat_dispersion_imag
_atom_type_scat_source
C C 0.0033 0.0016 'International Tables Vol C Tables 4.2.6.8 and 6.1.1.4'
H H 0.0000 0.0000 'International Tables Vol C Tables 4.2.6.8 and 6.1.1.4'
N N 0.0061 0.0033 'International Tables Vol C Tables 4.2.6.8 and 6.1.1.4'
O O 0.0106 0.0060 'International Tables Vol C Tables 4.2.6.8 and 6.1.1.4'
Cu Cu 0.3201 1.2651 'International Tables Vol C Tables 4.2.6.8 and 6.1.1.4'

loop_
_geom_angle_atom_site_label_1
_geom_angle_atom_site_label_2
_geom_angle_atom_site_label_3
_geom_angle
_geom_angle_site_symmetry_1
_geom_angle_site_symmetry_3
C2 C1 C10 120.0(2) . .
C2 C1 C11 118.8(2) . .
C10 C1 C11 121.2(2) . .
O1 C2 C1 117.5(2) . .
O1 C2 C3 121.2(2) . .
C1 C2 C3 121.4(2) . .
C4 C3 C2 118.0(2) . .
C4 C3 C21 119.6(2) . .
C2 C3 C21 122.4(2) . .
C3 C4 C5 122.3(2) . .
C10 C5 C6 119.6(2) . .
C10 C5 C4 118.9(2) . .
C6 C5 C4 121.5(2) . .
C7 C6 C5 121.3(2) . .
C6 C7 C8 118.9(3) . .
C9 C8 C7 121.1(2) . .
C8 C9 C10 121.0(2) . .
C5 C10 C1 119.3(2) . .
C5 C10 C9 118.0(2) . .
C1 C10 C9 122.7(2) . .
C12 C11 C20 120.2(2) . .
C12 C11 C1 120.1(2) . .
C20 C11 C1 119.6(2) . .
C11 C12 O4 118.7(2) . .
C11 C12 C13 121.5(2) . .
O4 C12 C13 119.6(2) . .
C14 C13 C12 118.9(2) . .
C14 C13 C23 116.7(2) . .
C12 C13 C23 124.2(2) . .
C13 C14 C15 121.0(2) . .
C20 C15 C14 119.5(2) . .
C20 C15 C16 119.5(2) . .
C14 C15 C16 121.0(2) . .
C17 C16 C15 120.3(2) . .
C16 C17 C18 120.8(2) . .
C19 C18 C17 120.2(2) . .
C18 C19 C20 120.7(2) . .
C15 C20 C11 118.9(2) . .
C15 C20 C19 118.4(2) . .
C11 C20 C19 122.7(2) . .
O3 C21 O2 124.2(2) . .
O3 C21 C3 121.5(2) . .
O2 C21 C3 114.3(2) . .
O6 C23 O5 123.1(2) . .
O6 C23 C13 118.3(2) . .
O5 C23 C13 118.6(2) . .
N2 C28 C29 122.9(3) . .
C30 C29 C28 118.3(3) . .
C31 C30 C29 119.8(3) . .
C30 C31 C32 118.4(3) . .
N2 C32 C31 123.3(3) . .
N1 C25 C26 123.4(3) . .
C27 C26 C25 119.0(3) . .
C26 C27 C26 117.9(4) . 4
N3 C33 C34 123.2(2) . .
C35 C34 C33 117.7(2) . .
C34 C35 C34 120.3(3) 4_655 .
N4 C36 C37 122.1(3) . .
C38 C37 C36 119.1(3) . .
C37 C38 C39 119.1(3) . .
C38 C39 C40 118.7(3) . .
N4 C40 C39 122.3(2) . .
C2 O1 C22 114.7(2) . .
C21 O2 Cu1 116.16(16) . .
C12 O4 C24 114.14(19) . .
C23 O5 Cu2 115.57(15) . .
C28 N2 C32 117.2(2) . .
C28 N2 Cu1 121.65(19) . .
C32 N2 Cu1 120.75(19) . .
C25 N1 C25 117.2(3) 4 .
C25 N1 Cu1 121.41(15) 4 .
C25 N1 Cu1 121.41(15) . .
C33 N3 C33 117.8(3) 4_655 .
C33 N3 Cu2 121.09(14) 4_655 .
C33 N3 Cu2 121.08(14) . .
C36 N4 C40 118.7(2) . .
C36 N4 Cu2 120.09(18) . .
C40 N4 Cu2 121.09(17) . .
O2 Cu1 O2 173.47(11) . 4
O2 Cu1 N2 87.94(8) . 4
O2 Cu1 N2 93.33(8) 4 4
O2 Cu1 N2 93.33(8) . .
O2 Cu1 N2 87.94(8) 4 .
N2 Cu1 N2 157.71(13) 4 .
O2 Cu1 N1 86.74(6) . .
O2 Cu1 N1 86.74(6) 4 .
N2 Cu1 N1 101.15(7) 4 .
N2 Cu1 N1 101.15(7) . .
O5 Cu2 O5 174.72(10) 4_655 .
O5 Cu2 N4 91.14(8) 4_655 4_655
O5 Cu2 N4 89.64(8) . 4_655
O5 Cu2 N4 89.64(8) 4_655 .
O5 Cu2 N4 91.14(8) . .
N4 Cu2 N4 162.86(12) 4_655 .
O5 Cu2 N3 87.36(5) 4_655 .
O5 Cu2 N3 87.36(5) . .
N4 Cu2 N3 98.57(6) 4_655 .
N4 Cu2 N3 98.57(6) . .
O11 C42 N5 118.2(10) . .
C42 N5 C44 123.0(10) . .
C42 N5 C43 125.2(9) . .
C44 N5 C43 111.7(9) . .

loop_
_geom_bond_atom_site_label_1
_geom_bond_atom_site_label_2
_geom_bond_distance
_geom_bond_site_symmetry_2
C1 C2 1.379(3) .
C1 C10 1.420(3) .
C1 C11 1.501(3) .
C2 O1 1.376(3) .
C2 C3 1.431(3) .
C3 C4 1.373(4) .
C3 C21 1.505(3) .
C4 C5 1.416(3) .
C5 C10 1.413(3) .
C5 C6 1.415(3) .
C6 C7 1.372(4) .
C7 C8 1.420(4) .
C8 C9 1.356(4) .
C9 C10 1.430(4) .
C11 C12 1.367(3) .
C11 C20 1.418(4) .
C12 O4 1.386(3) .
C12 C13 1.423(3) .
C13 C14 1.372(3) .
C13 C23 1.511(3) .
C14 C15 1.422(3) .
C15 C20 1.415(3) .
C15 C16 1.444(3) .
C16 C17 1.359(4) .
C17 C18 1.413(4) .
C18 C19 1.386(4) .
C19 C20 1.431(3) .
C21 O3 1.237(3) .
C21 O2 1.283(3) .
C22 O1 1.437(4) .
C23 O6 1.244(3) .
C23 O5 1.289(3) .
C24 O4 1.435(3) .
C28 N2 1.336(4) .
C28 C29 1.385(5) .
C29 C30 1.384(5) .
C30 C31 1.356(5) .
C31 C32 1.384(4) .
C32 N2 1.342(4) .
C25 N1 1.338(3) .
C25 C26 1.398(4) .
C26 C27 1.390(4) .
C27 C26 1.390(4) 4
C33 N3 1.330(3) .
C33 C34 1.398(3) .
C34 C35 1.374(3) .
C35 C34 1.374(3) 4_655
C36 N4 1.334(3) .
C36 C37 1.397(4) .
C37 C38 1.373(4) .
C38 C39 1.385(4) .
C39 C40 1.391(4) .
C40 N4 1.343(3) .
O2 Cu1 1.9577(17) .
O5 Cu2 1.9711(17) .
N2 Cu1 2.040(2) .
N1 C25 1.338(3) 4
N1 Cu1 2.334(3) .
N3 C33 1.330(3) 4_655
N3 Cu2 2.250(3) .
N4 Cu2 2.033(2) .
Cu1 O2 1.9577(17) 4
Cu1 N2 2.040(2) 4
Cu2 O5 1.9711(17) 4_655
Cu2 N4 2.033(2) 4_655
C42 O11 1.268(13) .
C42 N5 1.380(14) .
N5 C44 1.442(12) .
N5 C43 1.457(12) .

loop_
_geom_torsion_atom_site_label_1
_geom_torsion_atom_site_label_2
_geom_torsion_atom_site_label_3
_geom_torsion_atom_site_label_4
_geom_torsion
_geom_torsion_site_symmetry_1
_geom_torsion_site_symmetry_4
C10 C1 C2 O1 176.7(2) . .
C11 C1 C2 O1 -1.6(3) . .
C10 C1 C2 C3 -1.9(4) . .
C11 C1 C2 C3 179.9(2) . .
O1 C2 C3 C4 -179.5(2) . .
C1 C2 C3 C4 -1.0(4) . .
O1 C2 C3 C21 -2.1(4) . .
C1 C2 C3 C21 176.4(2) . .
C2 C3 C4 C5 1.7(4) . .
C21 C3 C4 C5 -175.8(2) . .
C3 C4 C5 C10 0.5(4) . .
C3 C4 C5 C6 179.7(2) . .
C10 C5 C6 C7 1.2(4) . .
C4 C5 C6 C7 -178.0(2) . .
C5 C6 C7 C8 1.1(4) . .
C6 C7 C8 C9 -2.1(4) . .
C7 C8 C9 C10 0.7(4) . .
C6 C5 C10 C1 177.4(2) . .
C4 C5 C10 C1 -3.4(4) . .
C6 C5 C10 C9 -2.5(4) . .
C4 C5 C10 C9 176.7(2) . .
C2 C1 C10 C5 4.1(4) . .
C11 C1 C10 C5 -177.7(2) . .
C2 C1 C10 C9 -176.0(2) . .
C11 C1 C10 C9 2.2(4) . .
C8 C9 C10 C5 1.6(4) . .
C8 C9 C10 C1 -178.3(2) . .
C2 C1 C11 C12 -94.5(3) . .
C10 C1 C11 C12 87.2(3) . .
C2 C1 C11 C20 83.4(3) . .
C10 C1 C11 C20 -94.8(3) . .
C20 C11 C12 O4 -176.4(2) . .
C1 C11 C12 O4 1.5(3) . .
C20 C11 C12 C13 -1.2(4) . .
C1 C11 C12 C13 176.6(2) . .
C11 C12 C13 C14 2.7(4) . .
O4 C12 C13 C14 177.8(2) . .
C11 C12 C13 C23 -172.8(2) . .
O4 C12 C13 C23 2.3(4) . .
C12 C13 C14 C15 -1.9(4) . .
C23 C13 C14 C15 173.9(2) . .
C13 C14 C15 C20 -0.2(4) . .
C13 C14 C15 C16 -179.1(2) . .
C20 C15 C16 C17 0.8(4) . .
C14 C15 C16 C17 179.7(3) . .
C15 C16 C17 C18 -2.8(4) . .
C16 C17 C18 C19 2.8(4) . .
C17 C18 C19 C20 -0.8(4) . .
C14 C15 C20 C11 1.7(4) . .
C16 C15 C20 C11 -179.5(2) . .
C14 C15 C20 C19 -177.7(2) . .
C16 C15 C20 C19 1.1(4) . .
C12 C11 C20 C15 -1.0(4) . .
C1 C11 C20 C15 -178.9(2) . .
C12 C11 C20 C19 178.4(2) . .
C1 C11 C20 C19 0.5(4) . .
C18 C19 C20 C15 -1.1(4) . .
C18 C19 C20 C11 179.5(2) . .
C4 C3 C21 O3 158.4(3) . .
C2 C3 C21 O3 -18.9(4) . .
C4 C3 C21 O2 -21.4(3) . .
C2 C3 C21 O2 161.3(2) . .
C14 C13 C23 O6 -32.4(3) . .
C12 C13 C23 O6 143.2(3) . .
C14 C13 C23 O5 148.5(2) . .
C12 C13 C23 O5 -36.0(3) . .
N2 C28 C29 C30 -1.2(5) . .
C28 C29 C30 C31 0.6(6) . .
C29 C30 C31 C32 -0.3(5) . .
C30 C31 C32 N2 0.4(5) . .
N1 C25 C26 C27 0.2(4) . .
C25 C26 C27 C26 -0.08(19) . 4
N3 C33 C34 C35 1.3(4) . .
C33 C34 C35 C34 -0.6(2) . 4_655
N4 C36 C37 C38 -1.9(4) . .
C36 C37 C38 C39 1.5(4) . .
C37 C38 C39 C40 -0.9(4) . .
C38 C39 C40 N4 0.8(4) . .
C1 C2 O1 C22 103.9(3) . .
C3 C2 O1 C22 -77.6(3) . .
O3 C21 O2 Cu1 10.3(3) . .
C3 C21 O2 Cu1 -169.99(16) . .
C11 C12 O4 C24 -97.1(3) . .
C13 C12 O4 C24 87.7(3) . .
O6 C23 O5 Cu2 -12.4(3) . .
C13 C23 O5 Cu2 166.72(16) . .
C29 C28 N2 C32 1.3(5) . .
C29 C28 N2 Cu1 174.5(3) . .
C31 C32 N2 C28 -0.9(4) . .
C31 C32 N2 Cu1 -174.2(2) . .
C26 C25 N1 C25 -0.1(2) . 4
C26 C25 N1 Cu1 179.9(2) . .
C34 C33 N3 C33 -0.7(2) . 4_655
C34 C33 N3 Cu2 179.3(2) . .
C37 C36 N4 C40 1.7(4) . .
C37 C36 N4 Cu2 177.4(2) . .
C39 C40 N4 C36 -1.1(4) . .
C39 C40 N4 Cu2 -176.8(2) . .
C21 O2 Cu1 N2 67.72(18) . 4
C21 O2 Cu1 N2 -90.00(18) . .
C21 O2 Cu1 N1 169.01(17) . .
C28 N2 Cu1 O2 56.6(2) . .
C32 N2 Cu1 O2 -130.4(2) . .
C28 N2 Cu1 O2 -129.8(2) . 4
C32 N2 Cu1 O2 43.2(2) . 4
C28 N2 Cu1 N2 -36.0(2) . 4
C32 N2 Cu1 N2 136.9(2) . 4
C28 N2 Cu1 N1 144.0(2) . .
C32 N2 Cu1 N1 -43.1(2) . .
C25 N1 Cu1 O2 167.83(15) 4 .
C25 N1 Cu1 O2 -12.17(15) . .
C25 N1 Cu1 O2 -12.17(15) 4 4
C25 N1 Cu1 O2 167.83(15) . 4
C25 N1 Cu1 N2 -104.92(15) 4 4
C25 N1 Cu1 N2 75.08(15) . 4
C25 N1 Cu1 N2 75.08(15) 4 .
C25 N1 Cu1 N2 -104.92(15) . .
C23 O5 Cu2 N4 -68.35(17) . 4_655
C23 O5 Cu2 N4 94.52(17) . .
C23 O5 Cu2 N3 -166.95(16) . .
C36 N4 Cu2 O5 -41.6(2) . 4_655
C40 N4 Cu2 O5 134.1(2) . 4_655
C36 N4 Cu2 O5 133.2(2) . .
C40 N4 Cu2 O5 -51.2(2) . .
C36 N4 Cu2 N4 -134.3(2) . 4_655
C40 N4 Cu2 N4 41.33(19) . 4_655
C36 N4 Cu2 N3 45.7(2) . .
C40 N4 Cu2 N3 -138.67(19) . .
C33 N3 Cu2 O5 -42.41(15) 4_655 4_655
C33 N3 Cu2 O5 137.59(15) . 4_655
C33 N3 Cu2 O5 137.59(15) 4_655 .
C33 N3 Cu2 O5 -42.41(15) . .
C33 N3 Cu2 N4 48.35(16) 4_655 4_655
C33 N3 Cu2 N4 -131.65(16) . 4_655
C33 N3 Cu2 N4 -131.66(16) 4_655 .
C33 N3 Cu2 N4 48.35(16) . .
O11 C42 N5 C44 -158.9(13) . .
O11 C42 N5 C43 24(2) . .
